data_4120610
loop_
_publ_author_name
'Hadlington, Terrance J.'
'Hermann, Markus'
'Frenking, Gernot'
'Jones, Cameron'

_publ_section_title
;
 Low Coordinate Germanium(II) and Tin(II) Hydride Complexes: Efficient
 Catalysts for the Hydroboration of Carbonyl Compounds.
;
_journal_issue 8
_journal_name_full 'Journal of the American Chemical Society'
_journal_page_first 3028
_journal_paper_doi 10.1021/ja5006477
_journal_volume 136
_journal_year 2014
_chemical_formula_sum 'C51 H67 N O Si Sn'
_chemical_formula_weight 856.84
_chemical_name_systematic
; 
 ? 
;
_space_group_IT_number 14
_symmetry_cell_setting monoclinic
_symmetry_space_group_name_Hall '-P 2yn'
_symmetry_space_group_name_H-M 'P 1 21/n 1'
_atom_sites_solution_hydrogens geom
_atom_sites_solution_primary direct
_atom_sites_solution_secondary difmap
_audit_creation_method SHELXL-97
_cell_angle_alpha 90.00
_cell_angle_beta 98.491(13)
_cell_angle_gamma 90.00
_cell_formula_units_Z 4
_cell_length_a 10.2642(14)
_cell_length_b 15.679(4)
_cell_length_c 28.312(4)
_cell_measurement_temperature 123(2)
_cell_volume 4506.4(15)
_computing_structure_refinement 'SHELXL-97 (Sheldrick, 1997)'
_computing_structure_solution 'SHELXS-97 (Sheldrick, 1990)'
_diffrn_ambient_temperature 123(2)
_diffrn_measured_fraction_theta_full 0.998
_diffrn_measured_fraction_theta_max 0.998
_diffrn_measurement_device_type 'Bruker Apex X8'
_diffrn_radiation_monochromator graphite
_diffrn_radiation_source 'fine-focus sealed tube'
_diffrn_radiation_type MoK\a
_diffrn_radiation_wavelength 0.71073
_diffrn_reflns_av_R_equivalents 0.0656
_diffrn_reflns_av_sigmaI/netI 0.1018
_diffrn_reflns_limit_h_max 12
_diffrn_reflns_limit_h_min -12
_diffrn_reflns_limit_k_max 19
_diffrn_reflns_limit_k_min -15
_diffrn_reflns_limit_l_max 34
_diffrn_reflns_limit_l_min -34
_diffrn_reflns_number 22935
_diffrn_reflns_theta_full 26.00
_diffrn_reflns_theta_max 26.00
_diffrn_reflns_theta_min 2.95
_exptl_absorpt_coefficient_mu 0.630
_exptl_absorpt_correction_T_max 0.884
_exptl_absorpt_correction_T_min 0.740
_exptl_absorpt_correction_type multi-scan
_exptl_absorpt_process_details 'Sortav (Blessing)'
_exptl_crystal_colour colorless
_exptl_crystal_density_diffrn 1.263
_exptl_crystal_density_method 'not measured'
_exptl_crystal_description block
_exptl_crystal_F_000 1808
_exptl_crystal_size_max 0.50
_exptl_crystal_size_mid 0.20
_exptl_crystal_size_min 0.20
_refine_diff_density_max 1.171
_refine_diff_density_min -1.071
_refine_diff_density_rms 0.103
_refine_ls_extinction_method none
_refine_ls_goodness_of_fit_ref 1.044
_refine_ls_hydrogen_treatment constr
_refine_ls_matrix_type full
_refine_ls_number_parameters 580
_refine_ls_number_reflns 8842
_refine_ls_number_restraints 45
_refine_ls_restrained_S_all 1.048
_refine_ls_R_factor_all 0.1283
_refine_ls_R_factor_gt 0.0590
_refine_ls_shift/su_max 0.001
_refine_ls_shift/su_mean 0.000
_refine_ls_structure_factor_coef Fsqd
_refine_ls_weighting_details 'calc w=1/[\s^2^(Fo^2^)+(0.0478P)^2^+3.4674P] where P=(Fo^2^+2Fc^2^)/3'
_refine_ls_weighting_scheme calc
_refine_ls_wR_factor_gt 0.1140
_refine_ls_wR_factor_ref 0.1489
_reflns_number_gt 4975
_reflns_number_total 8842
_reflns_threshold_expression >2sigma(I)
_cod_data_source_file ja5006477_si_003.cif
_cod_data_source_block compound4
_cod_original_cell_volume 4506.4(14)
_cod_original_sg_symbol_H-M P2(1)/n
_cod_database_code 4120610

loop_
_symmetry_equiv_pos_as_xyz
'x, y, z'
'-x+1/2, y+1/2, -z+1/2'
'-x, -y, -z'
'x-1/2, -y-1/2, z-1/2'

loop_
_atom_site_label
_atom_site_type_symbol
_atom_site_fract_x
_atom_site_fract_y
_atom_site_fract_z
_atom_site_U_iso_or_equiv
_atom_site_adp_type
_atom_site_occupancy
_atom_site_symmetry_multiplicity
_atom_site_calc_flag
_atom_site_refinement_flags
_atom_site_disorder_assembly
_atom_site_disorder_group
Sn1 Sn 0.96550(3) 0.78728(3) 0.832197(12) 0.04166(15) Uani 1 1 d . . .
Si1 Si 0.61360(12) 0.78574(11) 0.81579(5) 0.0367(4) Uani 1 1 d D . .
O1 O 0.9141(4) 0.7726(3) 0.76180(13) 0.0639(13) Uani 1 1 d . C .
N1 N 0.7727(3) 0.7872(3) 0.85001(13) 0.0310(9) Uani 1 1 d . A .
C1 C 0.7852(4) 0.7835(4) 0.90174(15) 0.0278(11) Uani 1 1 d . . .
C44A C 0.636(8) 0.642(2) 0.766(3) 0.033(15) Uiso 0.195(5) 1 d PD A 2
H44A H 0.5797 0.6253 0.7895 0.049 Uiso 0.195(5) 1 calc PR A 2
H44B H 0.7284 0.6303 0.7790 0.049 Uiso 0.195(5) 1 calc PR A 2
H44C H 0.6116 0.6096 0.7366 0.049 Uiso 0.195(5) 1 calc PR A 2
C2 C 0.7908(4) 0.8591(4) 0.92911(16) 0.0311(12) Uani 1 1 d . A .
C3 C 0.8028(4) 0.8531(4) 0.97879(16) 0.0337(12) Uani 1 1 d . . .
H3 H 0.8057 0.9042 0.9970 0.040 Uiso 1 1 calc R A .
C4 C 0.8107(5) 0.7758(4) 1.00258(17) 0.0364(13) Uani 1 1 d . A .
C5 C 0.8083(5) 0.7024(4) 0.97528(17) 0.0368(13) Uani 1 1 d . . .
H5 H 0.8142 0.6487 0.9909 0.044 Uiso 1 1 calc R A .
C6 C 0.7976(4) 0.7047(3) 0.92589(17) 0.0311(12) Uani 1 1 d . A .
C7 C 0.8273(5) 0.7711(4) 1.05669(18) 0.0478(15) Uani 1 1 d . . .
H7 H 0.8295 0.8308 1.0692 0.057 Uiso 1 1 calc R A .
C8 C 0.7141(6) 0.7256(5) 1.0743(2) 0.076(2) Uani 1 1 d . A .
H8A H 0.6311 0.7536 1.0613 0.113 Uiso 1 1 calc R . .
H8B H 0.7257 0.7275 1.1092 0.113 Uiso 1 1 calc R . .
H8C H 0.7118 0.6660 1.0637 0.113 Uiso 1 1 calc R . .
C9 C 0.9563(5) 0.7281(5) 1.07752(19) 0.0591(19) Uani 1 1 d . A .
H9A H 0.9704 0.7348 1.1123 0.089 Uiso 1 1 calc R . .
H9B H 1.0293 0.7546 1.0642 0.089 Uiso 1 1 calc R . .
H9C H 0.9520 0.6673 1.0695 0.089 Uiso 1 1 calc R . .
C10 C 0.7959(4) 0.9469(3) 0.90628(16) 0.0298(11) Uani 1 1 d . . .
H10 H 0.7410 0.9427 0.8741 0.036 Uiso 1 1 calc R A .
C11 C 0.7342(4) 1.0181(3) 0.93283(16) 0.0308(12) Uani 1 1 d . A .
C12 C 0.6008(5) 1.0132(4) 0.93853(17) 0.0370(13) Uani 1 1 d . . .
H12 H 0.5504 0.9646 0.9271 0.044 Uiso 1 1 calc R A .
C13 C 0.5417(5) 1.0787(4) 0.96076(18) 0.0407(13) Uani 1 1 d . A .
H13 H 0.4508 1.0751 0.9637 0.049 Uiso 1 1 calc R . .
C14 C 0.6139(5) 1.1488(4) 0.97867(18) 0.0427(14) Uani 1 1 d . . .
H14 H 0.5736 1.1932 0.9942 0.051 Uiso 1 1 calc R A .
C15 C 0.7448(5) 1.1534(4) 0.97379(18) 0.0432(14) Uani 1 1 d . A .
H15 H 0.7949 1.2017 0.9859 0.052 Uiso 1 1 calc R . .
C16 C 0.8051(5) 1.0887(3) 0.95147(17) 0.0357(12) Uani 1 1 d . . .
H16 H 0.8962 1.0929 0.9489 0.043 Uiso 1 1 calc R A .
C17 C 0.9360(4) 0.9701(3) 0.89715(17) 0.0318(12) Uani 1 1 d . A .
C18 C 0.9542(5) 1.0193(4) 0.85860(18) 0.0443(14) Uani 1 1 d . . .
H18 H 0.8794 1.0378 0.8372 0.053 Uiso 1 1 calc R A .
C19 C 1.0796(5) 1.0429(4) 0.8499(2) 0.0541(17) Uani 1 1 d . A .
H19 H 1.0900 1.0762 0.8227 0.065 Uiso 1 1 calc R . .
C20 C 1.1881(5) 1.0174(4) 0.88115(19) 0.0460(15) Uani 1 1 d . . .
H20 H 1.2739 1.0340 0.8759 0.055 Uiso 1 1 calc R A .
C21 C 1.1722(5) 0.9681(4) 0.91996(19) 0.0436(14) Uani 1 1 d . A .
H21 H 1.2475 0.9505 0.9414 0.052 Uiso 1 1 calc R . .
C22 C 1.0478(4) 0.9437(4) 0.92831(17) 0.0372(13) Uani 1 1 d . . .
H22 H 1.0383 0.9090 0.9551 0.045 Uiso 1 1 calc R A .
C23 C 0.8102(4) 0.6219(4) 0.89880(17) 0.0363(13) Uani 1 1 d . . .
H23 H 0.7604 0.6312 0.8661 0.044 Uiso 1 1 calc R A .
C24 C 0.9531(5) 0.6048(4) 0.8918(2) 0.0439(14) Uani 1 1 d . A .
C25 C 1.0583(5) 0.6200(5) 0.9277(2) 0.0619(19) Uani 1 1 d . . .
H25 H 1.0429 0.6430 0.9574 0.074 Uiso 1 1 calc R A .
C26 C 1.1864(6) 0.6016(6) 0.9202(3) 0.084(3) Uani 1 1 d . A .
H26 H 1.2578 0.6120 0.9449 0.101 Uiso 1 1 calc R . .
C27 C 1.2108(6) 0.5686(6) 0.8777(3) 0.092(3) Uani 1 1 d . . .
H27 H 1.2988 0.5573 0.8728 0.111 Uiso 1 1 calc R A .
C28 C 1.1100(6) 0.5521(5) 0.8427(3) 0.081(3) Uani 1 1 d . A .
H28 H 1.1266 0.5282 0.8134 0.097 Uiso 1 1 calc R . .
C29 C 0.9812(5) 0.5704(4) 0.8497(2) 0.0558(17) Uani 1 1 d . . .
H29 H 0.9109 0.5588 0.8248 0.067 Uiso 1 1 calc R A .
C30 C 0.7449(5) 0.5456(4) 0.91933(18) 0.0389(13) Uani 1 1 d . A .
C31 C 0.8070(6) 0.4688(4) 0.9284(3) 0.071(2) Uani 1 1 d . . .
H31 H 0.8963 0.4629 0.9237 0.086 Uiso 1 1 calc R A .
C32 C 0.7421(7) 0.3999(5) 0.9441(3) 0.093(3) Uani 1 1 d . A .
H32 H 0.7871 0.3471 0.9496 0.112 Uiso 1 1 calc R . .
C33 C 0.6139(7) 0.4062(5) 0.9519(3) 0.072(2) Uani 1 1 d . . .
H33 H 0.5703 0.3584 0.9631 0.087 Uiso 1 1 calc R A .
C34 C 0.5500(6) 0.4821(4) 0.9433(2) 0.0587(17) Uani 1 1 d . A .
H34 H 0.4609 0.4876 0.9484 0.070 Uiso 1 1 calc R . .
C35 C 0.6146(5) 0.5510(4) 0.9272(2) 0.0497(15) Uani 1 1 d . . .
H35 H 0.5688 0.6035 0.9213 0.060 Uiso 1 1 calc R A .
C36 C 0.6315(7) 0.8422(5) 0.7589(2) 0.052(2) Uani 0.805(5) 1 d P A 1
H36 H 0.7128 0.8184 0.7482 0.062 Uiso 0.805(5) 1 calc PR A 1
C37 C 0.6584(14) 0.9391(8) 0.7677(4) 0.061(3) Uani 0.805(5) 1 d P A 1
H37A H 0.6744 0.9662 0.7379 0.091 Uiso 0.805(5) 1 calc PR A 1
H37B H 0.7360 0.9465 0.7920 0.091 Uiso 0.805(5) 1 calc PR A 1
H37C H 0.5818 0.9657 0.7786 0.091 Uiso 0.805(5) 1 calc PR A 1
C38 C 0.5201(8) 0.8321(7) 0.7158(3) 0.068(3) Uani 0.805(5) 1 d P A 1
H38A H 0.4382 0.8563 0.7240 0.102 Uiso 0.805(5) 1 calc PR A 1
H38B H 0.5070 0.7714 0.7082 0.102 Uiso 0.805(5) 1 calc PR A 1
H38C H 0.5446 0.8622 0.6881 0.102 Uiso 0.805(5) 1 calc PR A 1
C39 C 0.4909(6) 0.8356(5) 0.8496(2) 0.0446(19) Uani 0.805(5) 1 d P A 1
H39 H 0.5339 0.8889 0.8638 0.053 Uiso 0.805(5) 1 calc PR A 1
C40 C 0.3639(6) 0.8660(6) 0.8166(3) 0.059(2) Uani 0.805(5) 1 d P A 1
H40A H 0.3223 0.8172 0.7987 0.088 Uiso 0.805(5) 1 calc PR A 1
H40B H 0.3874 0.9090 0.7942 0.088 Uiso 0.805(5) 1 calc PR A 1
H40C H 0.3023 0.8907 0.8362 0.088 Uiso 0.805(5) 1 calc PR A 1
C41 C 0.457(2) 0.7858(15) 0.8909(6) 0.052(5) Uani 0.805(5) 1 d P A 1
H41A H 0.3891 0.8163 0.9053 0.078 Uiso 0.805(5) 1 calc PR A 1
H41B H 0.5356 0.7787 0.9147 0.078 Uiso 0.805(5) 1 calc PR A 1
H41C H 0.4232 0.7296 0.8799 0.078 Uiso 0.805(5) 1 calc PR A 1
C42 C 0.5590(6) 0.6703(5) 0.8000(2) 0.0425(18) Uani 0.805(5) 1 d P A 1
H42 H 0.5734 0.6375 0.8306 0.051 Uiso 0.805(5) 1 calc PR A 1
C43 C 0.4120(6) 0.6589(6) 0.7792(3) 0.053(2) Uani 0.805(5) 1 d P A 1
H43A H 0.3910 0.6942 0.7505 0.079 Uiso 0.805(5) 1 calc PR A 1
H43B H 0.3571 0.6766 0.8030 0.079 Uiso 0.805(5) 1 calc PR A 1
H43C H 0.3948 0.5989 0.7709 0.079 Uiso 0.805(5) 1 calc PR A 1
C44 C 0.6505(19) 0.6286(9) 0.7666(8) 0.052(4) Uani 0.805(5) 1 d P A 1
H44D H 0.6322 0.5673 0.7638 0.078 Uiso 0.805(5) 1 calc PR A 1
H44E H 0.7429 0.6375 0.7803 0.078 Uiso 0.805(5) 1 calc PR A 1
H44F H 0.6334 0.6550 0.7349 0.078 Uiso 0.805(5) 1 calc PR A 1
C45 C 1.0077(5) 0.7709(4) 0.72955(18) 0.064(2) Uani 1 1 d D . .
H45 H 1.0976 0.7690 0.7488 0.076 Uiso 1 1 calc R B 1
C46 C 1.0019(9) 0.8466(9) 0.6971(7) 0.082(6) Uani 0.579(9) 1 d PD C 1
H46 H 1.0228 0.8205 0.6669 0.098 Uiso 0.579(9) 1 calc PR C 1
C47 C 1.1152(14) 0.9074(11) 0.7096(7) 0.122(7) Uani 0.579(9) 1 d PD C 1
H47A H 1.1984 0.8764 0.7107 0.183 Uiso 0.579(9) 1 calc PR C 1
H47B H 1.1106 0.9328 0.7410 0.183 Uiso 0.579(9) 1 calc PR C 1
H47C H 1.1102 0.9525 0.6855 0.183 Uiso 0.579(9) 1 calc PR C 1
C48 C 0.8725(8) 0.8908(8) 0.6801(4) 0.063(4) Uani 0.579(9) 1 d PD C 1
H48A H 0.8377 0.9152 0.7076 0.095 Uiso 0.579(9) 1 calc PR C 1
H48B H 0.8094 0.8495 0.6641 0.095 Uiso 0.579(9) 1 calc PR C 1
H48C H 0.8865 0.9365 0.6578 0.095 Uiso 0.579(9) 1 calc PR C 1
C49 C 1.0005(11) 0.7024(7) 0.6924(4) 0.105(6) Uani 0.579(9) 1 d PDU C 1
H49 H 1.0529 0.7219 0.6673 0.125 Uiso 0.579(9) 1 calc PR C 1
C50 C 0.8587(10) 0.6873(10) 0.6682(5) 0.080(7) Uani 0.579(9) 1 d PDU C 1
H50A H 0.8489 0.6280 0.6574 0.120 Uiso 0.579(9) 1 calc PR C 1
H50B H 0.8388 0.7255 0.6407 0.120 Uiso 0.579(9) 1 calc PR C 1
H50C H 0.7979 0.6988 0.6911 0.120 Uiso 0.579(9) 1 calc PR C 1
C51 C 1.0612(15) 0.6201(7) 0.7134(7) 0.164(9) Uani 0.579(9) 1 d PDU C 1
H51A H 1.1563 0.6280 0.7227 0.247 Uiso 0.579(9) 1 calc PR C 1
H51B H 1.0454 0.5745 0.6896 0.247 Uiso 0.579(9) 1 calc PR C 1
H51C H 1.0212 0.6047 0.7416 0.247 Uiso 0.579(9) 1 calc PR C 1
C36A C 0.5511(14) 0.9007(6) 0.8076(7) 0.020(5) Uiso 0.195(5) 1 d PD A 2
H36A H 0.5692 0.9274 0.8400 0.024 Uiso 0.195(5) 1 calc PR A 2
C37A C 0.4066(14) 0.9196(18) 0.7893(9) 0.030(6) Uiso 0.195(5) 1 d PD A 2
H37D H 0.3951 0.9809 0.7835 0.046 Uiso 0.195(5) 1 calc PR A 2
H37E H 0.3522 0.9014 0.8132 0.046 Uiso 0.195(5) 1 calc PR A 2
H37F H 0.3796 0.8885 0.7594 0.046 Uiso 0.195(5) 1 calc PR A 2
C38A C 0.633(5) 0.951(3) 0.7765(18) 0.032(11) Uiso 0.195(5) 1 d PD A 2
H38D H 0.6160 0.9295 0.7437 0.047 Uiso 0.195(5) 1 calc PR A 2
H38E H 0.7264 0.9450 0.7890 0.047 Uiso 0.195(5) 1 calc PR A 2
H38F H 0.6081 1.0116 0.7768 0.047 Uiso 0.195(5) 1 calc PR A 2
C39A C 0.4931(16) 0.7379(15) 0.8537(6) 0.032(6) Uiso 0.195(5) 1 d PD A 2
H39A H 0.5368 0.6840 0.8665 0.038 Uiso 0.195(5) 1 calc PR A 2
C40A C 0.3660(19) 0.7078(19) 0.8234(9) 0.041(7) Uiso 0.195(5) 1 d PD A 2
H40D H 0.3177 0.6706 0.8426 0.062 Uiso 0.195(5) 1 calc PR A 2
H40E H 0.3872 0.6761 0.7957 0.062 Uiso 0.195(5) 1 calc PR A 2
H40F H 0.3114 0.7573 0.8125 0.062 Uiso 0.195(5) 1 calc PR A 2
C41A C 0.446(9) 0.779(6) 0.897(2) 0.032(14) Uiso 0.195(5) 1 d PD A 2
H41D H 0.5176 0.7786 0.9238 0.048 Uiso 0.195(5) 1 calc PR A 2
H41E H 0.3711 0.7462 0.9053 0.048 Uiso 0.195(5) 1 calc PR A 2
H41F H 0.4184 0.8376 0.8891 0.048 Uiso 0.195(5) 1 calc PR A 2
C42A C 0.619(2) 0.7367(15) 0.7556(4) 0.038(7) Uiso 0.195(5) 1 d PD A 2
H42A H 0.6981 0.7586 0.7424 0.045 Uiso 0.195(5) 1 calc PR A 2
C43A C 0.496(2) 0.754(2) 0.7201(8) 0.036(7) Uiso 0.195(5) 1 d PD A 2
H43D H 0.5005 0.7230 0.6905 0.054 Uiso 0.195(5) 1 calc PR A 2
H43E H 0.4892 0.8155 0.7133 0.054 Uiso 0.195(5) 1 calc PR A 2
H43F H 0.4182 0.7356 0.7337 0.054 Uiso 0.195(5) 1 calc PR A 2
C47A C 1.0949(18) 0.8815(16) 0.6753(7) 0.089(7) Uiso 0.421(9) 1 d PD C 2
H47D H 1.0731 0.8447 0.6473 0.134 Uiso 0.421(9) 1 calc PR C 2
H47E H 1.1860 0.8710 0.6900 0.134 Uiso 0.421(9) 1 calc PR C 2
H47F H 1.0850 0.9414 0.6655 0.134 Uiso 0.421(9) 1 calc PR C 2
C48A C 1.035(2) 0.9331(15) 0.7471(8) 0.112(8) Uiso 0.421(9) 1 d PD C 2
H48D H 1.1270 0.9275 0.7623 0.167 Uiso 0.421(9) 1 calc PR C 2
H48E H 0.9769 0.9295 0.7716 0.167 Uiso 0.421(9) 1 calc PR C 2
H48F H 1.0229 0.9882 0.7308 0.167 Uiso 0.421(9) 1 calc PR C 2
C49A C 0.9696(12) 0.6840(7) 0.7059(5) 0.073(6) Uiso 0.421(9) 1 d PD C 2
H49A H 0.9455 0.6431 0.7303 0.087 Uiso 0.421(9) 1 calc PR C 2
C50A C 0.8513(17) 0.6976(18) 0.6666(10) 0.18(2) Uiso 0.421(9) 1 d PD C 2
H50D H 0.8328 0.7588 0.6629 0.263 Uiso 0.421(9) 1 calc PR C 2
H50E H 0.7740 0.6684 0.6754 0.263 Uiso 0.421(9) 1 calc PR C 2
H50F H 0.8716 0.6745 0.6364 0.263 Uiso 0.421(9) 1 calc PR C 2
C51A C 1.0849(13) 0.6486(9) 0.6835(6) 0.068(5) Uiso 0.421(9) 1 d PD C 2
H51D H 1.0585 0.5950 0.6670 0.102 Uiso 0.421(9) 1 calc PR C 2
H51E H 1.1597 0.6380 0.7086 0.102 Uiso 0.421(9) 1 calc PR C 2
H51F H 1.1105 0.6900 0.6606 0.102 Uiso 0.421(9) 1 calc PR C 2
C46A C 1.002(2) 0.8620(7) 0.7113(8) 0.100(12) Uiso 0.421(9) 1 d PD C 2
H46A H 0.9105 0.8722 0.6949 0.120 Uiso 0.421(9) 1 calc PR C 2

loop_
_atom_site_aniso_label
_atom_site_aniso_U_11
_atom_site_aniso_U_22
_atom_site_aniso_U_33
_atom_site_aniso_U_23
_atom_site_aniso_U_13
_atom_site_aniso_U_12
Sn1 0.0387(2) 0.0530(3) 0.0340(2) -0.0087(2) 0.00796(14) -0.00348(19)
Si1 0.0356(7) 0.0455(10) 0.0273(7) -0.0013(8) -0.0008(5) 0.0027(7)
O1 0.056(2) 0.101(4) 0.038(2) -0.008(2) 0.0153(17) -0.017(2)
N1 0.033(2) 0.035(3) 0.024(2) -0.006(2) 0.0016(15) 0.0025(18)
C1 0.033(2) 0.028(3) 0.022(2) -0.001(2) 0.0018(18) 0.001(2)
C2 0.031(2) 0.034(3) 0.028(3) -0.002(3) 0.0006(19) 0.004(2)
C3 0.047(3) 0.031(3) 0.023(3) -0.005(3) 0.003(2) 0.004(2)
C4 0.048(3) 0.036(4) 0.025(3) 0.002(3) 0.001(2) 0.010(2)
C5 0.048(3) 0.032(4) 0.029(3) 0.005(3) 0.001(2) 0.005(2)
C6 0.030(2) 0.030(3) 0.032(3) -0.005(3) 0.0001(19) 0.003(2)
C7 0.079(4) 0.037(4) 0.027(3) 0.002(3) 0.007(3) 0.013(3)
C8 0.067(4) 0.122(8) 0.041(4) 0.012(4) 0.021(3) 0.022(4)
C9 0.060(4) 0.086(6) 0.030(3) 0.010(3) -0.001(2) -0.014(3)
C10 0.040(3) 0.030(3) 0.020(2) -0.001(2) 0.0051(19) 0.005(2)
C11 0.037(3) 0.032(3) 0.024(3) 0.005(2) 0.0064(19) 0.003(2)
C12 0.043(3) 0.033(3) 0.034(3) -0.001(3) 0.006(2) 0.000(2)
C13 0.038(3) 0.044(4) 0.041(3) 0.003(3) 0.009(2) 0.009(3)
C14 0.062(3) 0.032(4) 0.036(3) 0.004(3) 0.015(2) 0.017(3)
C15 0.057(3) 0.030(4) 0.044(3) -0.001(3) 0.012(3) -0.001(3)
C16 0.046(3) 0.026(3) 0.036(3) 0.001(3) 0.009(2) 0.001(2)
C17 0.038(3) 0.028(3) 0.030(3) -0.004(2) 0.008(2) 0.004(2)
C18 0.050(3) 0.051(4) 0.033(3) 0.010(3) 0.009(2) 0.007(3)
C19 0.057(4) 0.066(5) 0.043(3) 0.010(3) 0.019(3) -0.001(3)
C20 0.049(3) 0.057(4) 0.036(3) -0.004(3) 0.020(2) 0.000(3)
C21 0.041(3) 0.043(4) 0.047(4) -0.009(3) 0.004(2) 0.004(2)
C22 0.047(3) 0.036(4) 0.029(3) 0.000(3) 0.005(2) 0.001(2)
C23 0.043(3) 0.034(4) 0.029(3) -0.006(3) -0.005(2) 0.003(2)
C24 0.045(3) 0.036(4) 0.049(4) -0.004(3) -0.001(2) 0.007(2)
C25 0.051(4) 0.074(5) 0.056(4) -0.025(4) -0.008(3) 0.010(3)
C26 0.050(4) 0.121(8) 0.076(5) -0.044(5) -0.010(3) 0.014(4)
C27 0.046(4) 0.116(8) 0.113(7) -0.047(6) 0.006(4) 0.017(4)
C28 0.059(4) 0.108(7) 0.076(5) -0.048(5) 0.009(3) 0.015(4)
C29 0.053(3) 0.064(5) 0.048(4) -0.030(3) -0.002(3) 0.006(3)
C30 0.053(3) 0.030(4) 0.032(3) -0.001(3) -0.002(2) 0.004(2)
C31 0.067(4) 0.029(4) 0.118(6) 0.017(4) 0.013(4) 0.007(3)
C32 0.086(5) 0.038(5) 0.152(8) 0.030(5) 0.008(5) 0.014(4)
C33 0.079(5) 0.048(5) 0.088(6) 0.015(4) 0.005(4) -0.011(4)
C34 0.061(4) 0.052(5) 0.063(4) 0.010(4) 0.007(3) -0.002(3)
C35 0.059(4) 0.037(4) 0.054(4) 0.005(3) 0.010(3) 0.002(3)
C36 0.058(4) 0.064(6) 0.029(4) -0.008(4) -0.004(3) 0.008(4)
C37 0.082(9) 0.064(8) 0.033(7) 0.005(6) -0.001(5) -0.007(7)
C38 0.085(6) 0.088(8) 0.026(4) -0.002(5) -0.008(4) 0.004(5)
C39 0.043(4) 0.051(5) 0.038(4) -0.019(4) 0.000(3) 0.012(3)
C40 0.046(4) 0.069(7) 0.058(5) -0.030(5) -0.002(3) 0.016(4)
C41 0.040(6) 0.073(11) 0.047(7) -0.014(7) 0.018(5) 0.003(5)
C42 0.042(4) 0.051(5) 0.033(4) -0.004(4) 0.001(3) 0.003(3)
C43 0.048(4) 0.059(6) 0.050(5) -0.014(4) -0.001(3) -0.001(4)
C44 0.046(7) 0.054(7) 0.055(7) -0.025(7) 0.003(4) 0.013(6)
C45 0.052(4) 0.097(7) 0.043(4) -0.011(4) 0.014(3) 0.003(3)
C46 0.036(7) 0.128(14) 0.086(10) 0.078(10) 0.023(7) -0.001(7)
C47 0.112(12) 0.090(15) 0.162(19) -0.029(13) 0.010(12) -0.024(10)
C48 0.065(7) 0.076(10) 0.053(7) 0.018(6) 0.020(5) 0.014(6)
C49 0.105(7) 0.119(8) 0.097(8) -0.024(6) 0.037(6) 0.009(6)
C50 0.081(8) 0.099(9) 0.060(7) -0.026(5) 0.011(5) 0.001(5)
C51 0.167(10) 0.161(11) 0.164(10) 0.004(7) 0.023(7) -0.006(7)

loop_
_atom_type_symbol
_atom_type_description
_atom_type_scat_dispersion_real
_atom_type_scat_dispersion_imag
_atom_type_scat_source
Sn Sn -0.6537 1.4246 'International Tables Vol C Tables 4.2.6.8 and 6.1.1.4'
Si Si 0.0817 0.0704 'International Tables Vol C Tables 4.2.6.8 and 6.1.1.4'
N N 0.0061 0.0033 'International Tables Vol C Tables 4.2.6.8 and 6.1.1.4'
O O 0.0106 0.0060 'International Tables Vol C Tables 4.2.6.8 and 6.1.1.4'
C C 0.0033 0.0016 'International Tables Vol C Tables 4.2.6.8 and 6.1.1.4'
H H 0.0000 0.0000 'International Tables Vol C Tables 4.2.6.8 and 6.1.1.4'

loop_
_geom_angle_atom_site_label_1
_geom_angle_atom_site_label_2
_geom_angle_atom_site_label_3
_geom_angle
O1 Sn1 N1 96.86(14)
N1 Si1 C39 110.6(2)
N1 Si1 C36 105.4(3)
C39 Si1 C36 113.9(3)
N1 Si1 C42A 110.6(6)
C39 Si1 C42A 138.8(6)
C36 Si1 C42A 52.5(8)
N1 Si1 C39A 108.6(6)
C39 Si1 C39A 48.1(8)
C36 Si1 C39A 145.6(7)
C42A Si1 C39A 117.4(10)
N1 Si1 C36A 108.6(5)
C39 Si1 C36A 55.1(6)
C36 Si1 C36A 61.6(6)
C42A Si1 C36A 109.3(9)
C39A Si1 C36A 101.8(9)
N1 Si1 C42 110.6(3)
C39 Si1 C42 108.5(3)
C36 Si1 C42 107.8(3)
C42A Si1 C42 56.8(8)
C39A Si1 C42 64.6(7)
C36A Si1 C42 140.8(5)
C45 O1 Sn1 122.7(3)
C1 N1 Si1 119.2(3)
C1 N1 Sn1 107.1(2)
Si1 N1 Sn1 133.6(2)
C6 C1 C2 118.5(4)
C6 C1 N1 120.8(4)
C2 C1 N1 120.7(5)
C3 C2 C1 119.1(5)
C3 C2 C10 118.9(5)
C1 C2 C10 121.8(4)
C4 C3 C2 122.6(5)
C5 C4 C3 117.5(4)
C5 C4 C7 120.9(5)
C3 C4 C7 121.5(5)
C4 C5 C6 122.3(5)
C5 C6 C1 120.0(5)
C5 C6 C23 119.1(5)
C1 C6 C23 120.8(4)
C8 C7 C4 112.2(5)
C8 C7 C9 109.3(5)
C4 C7 C9 111.9(4)
C2 C10 C11 114.0(4)
C2 C10 C17 112.0(4)
C11 C10 C17 111.9(4)
C16 C11 C12 117.8(5)
C16 C11 C10 122.4(4)
C12 C11 C10 119.8(5)
C13 C12 C11 120.7(5)
C14 C13 C12 120.6(5)
C15 C14 C13 119.1(5)
C14 C15 C16 121.1(5)
C11 C16 C15 120.8(5)
C18 C17 C22 118.1(4)
C18 C17 C10 120.4(4)
C22 C17 C10 121.4(4)
C17 C18 C19 121.8(5)
C20 C19 C18 119.4(5)
C21 C20 C19 119.8(5)
C20 C21 C22 120.9(5)
C21 C22 C17 120.0(5)
C6 C23 C30 113.7(4)
C6 C23 C24 111.6(4)
C30 C23 C24 113.2(4)
C29 C24 C25 117.4(5)
C29 C24 C23 120.5(4)
C25 C24 C23 122.1(5)
C24 C25 C26 120.2(6)
C27 C26 C25 120.8(6)
C28 C27 C26 120.0(6)
C27 C28 C29 119.8(6)
C24 C29 C28 121.8(5)
C31 C30 C35 117.1(6)
C31 C30 C23 122.8(5)
C35 C30 C23 119.9(5)
C30 C31 C32 121.1(6)
C33 C32 C31 121.2(7)
C34 C33 C32 118.8(7)
C33 C34 C35 120.0(6)
C34 C35 C30 121.7(6)
C38 C36 C37 108.5(8)
C38 C36 Si1 118.3(6)
C37 C36 Si1 111.2(6)
C41 C39 C40 110.9(11)
C41 C39 Si1 116.0(8)
C40 C39 Si1 112.8(5)
C43 C42 C44 111.1(9)
C43 C42 Si1 115.5(5)
C44 C42 Si1 110.6(7)
O1 C45 C49 119.9(7)
O1 C45 C46 114.2(8)
C49 C45 C46 98.2(10)
O1 C45 C46A 101.9(8)
C49 C45 C46A 116.1(11)
C46 C45 C46A 17.9(12)
O1 C45 C49A 98.3(6)
C49 C45 C49A 22.9(8)
C46 C45 C49A 116.7(11)
C46A C45 C49A 133.6(12)
C45 C46 C47 113.4(12)
C45 C46 C48 120.8(8)
C47 C46 C48 113.4(12)
C45 C49 C51 111.0(7)
C45 C49 C50 111.7(7)
C51 C49 C50 110.6(8)
C38A C36A C37A 107(2)
C38A C36A Si1 111(2)
C37A C36A Si1 120.9(14)
C41A C39A C40A 103(4)
C41A C39A Si1 127(4)
C40A C39A Si1 112.2(14)
C44A C42A C43A 111(4)
C44A C42A Si1 104(3)
C43A C42A Si1 113.0(14)
C51A C49A C50A 109.2(8)
C51A C49A C45 109.8(7)
C50A C49A C45 108.3(7)
C48A C46A C45 118.1(17)
C48A C46A C47A 101.6(17)
C45 C46A C47A 115.0(15)

loop_
_geom_bond_atom_site_label_1
_geom_bond_atom_site_label_2
_geom_bond_distance
Sn1 O1 1.998(4)
Sn1 N1 2.113(3)
Si1 N1 1.771(4)
Si1 C39 1.863(6)
Si1 C36 1.871(8)
Si1 C42A 1.879(8)
Si1 C39A 1.906(8)
Si1 C36A 1.916(8)
Si1 C42 1.928(8)
O1 C45 1.420(6)
N1 C1 1.452(5)
C1 C6 1.409(7)
C1 C2 1.413(7)
C44A C42A 1.519(8)
C2 C3 1.397(6)
C2 C10 1.525(7)
C3 C4 1.384(7)
C4 C5 1.384(7)
C4 C7 1.518(7)
C5 C6 1.387(6)
C6 C23 1.522(7)
C7 C8 1.510(8)
C7 C9 1.524(8)
C10 C11 1.534(7)
C10 C17 1.542(6)
C11 C16 1.386(7)
C11 C12 1.404(6)
C12 C13 1.389(7)
C13 C14 1.380(8)
C14 C15 1.373(7)
C15 C16 1.388(7)
C17 C18 1.371(7)
C17 C22 1.403(6)
C18 C19 1.396(7)
C19 C20 1.374(7)
C20 C21 1.373(8)
C21 C22 1.387(7)
C23 C30 1.527(7)
C23 C24 1.533(7)
C24 C29 1.376(7)
C24 C25 1.389(7)
C25 C26 1.393(8)
C26 C27 1.366(9)
C27 C28 1.347(9)
C28 C29 1.395(8)
C30 C31 1.369(8)
C30 C35 1.391(7)
C31 C32 1.377(9)
C32 C33 1.369(9)
C33 C34 1.365(9)
C34 C35 1.380(8)
C36 C38 1.552(9)
C36 C37 1.559(15)
C39 C41 1.49(2)
C39 C40 1.562(9)
C42 C43 1.546(8)
C42 C44 1.570(18)
C45 C49 1.497(7)
C45 C46 1.498(7)
C45 C46A 1.517(8)
C45 C49A 1.543(8)
C46 C47 1.505(8)
C46 C48 1.512(7)
C49 C51 1.517(8)
C49 C50 1.532(8)
C36A C38A 1.523(8)
C36A C37A 1.526(8)
C39A C41A 1.520(8)
C39A C40A 1.526(8)
C42A C43A 1.521(8)
C47A C46A 1.524(8)
C48A C46A 1.512(8)
C49A C51A 1.527(8)
C49A C50A 1.536(8)
